data_7003677
loop_
_publ_author_name
'Kirchmann, Marius'
'Wesemann, Lars'

_publ_section_title
;
 \h1 and \h2 Coordination of 1-amino-closo-dodecaborate
;
_journal_issue 16
_journal_name_full 'Dalton Transactions'
_journal_page_first 2144
_journal_page_last 2148
_journal_paper_doi 10.1039/b718569c
_journal_year 2008
_chemical_formula_moiety 'C36 H72 Na2 O15, 2(C18 H28 Au B12 N P)'
_chemical_formula_sum 'C72 H128 Au2 B24 N2 Na2 O15 P2'
_chemical_formula_weight 2023.06
_chemical_name_systematic
;
?
;
_space_group_IT_number 9
_symmetry_cell_setting monoclinic
_symmetry_space_group_name_Hall 'C -2yc'
_symmetry_space_group_name_H-M 'C 1 c 1'
_atom_sites_solution_hydrogens geom
_atom_sites_solution_primary direct
_atom_sites_solution_secondary difmap
_audit_creation_method SHELXL-97
_cell_angle_alpha 90.00
_cell_angle_beta 102.936(4)
_cell_angle_gamma 90.00
_cell_formula_units_Z 4
_cell_length_a 22.2314(10)
_cell_length_b 17.8315(13)
_cell_length_c 24.0291(11)
_cell_measurement_temperature 173(2)
_cell_volume 9283.8(9)
_computing_cell_refinement 'Stoe X-Area'
_computing_data_collection 'Stoe X-Area'
_computing_data_reduction 'Stoe X-Area'
_computing_molecular_graphics 'ORTEP 3'
_computing_publication_material 'SHELXL-97 (Sheldrick, 1997)'
_computing_structure_refinement 'SHELXL-97 (Sheldrick, 1997)'
_computing_structure_solution 'SHELXS-97 (Sheldrick, 1997)'
_diffrn_ambient_temperature 173(2)
_diffrn_measured_fraction_theta_full 0.988
_diffrn_measured_fraction_theta_max 0.988
_diffrn_measurement_device_type 'Stoe IPDS 2T'
_diffrn_measurement_method \w-scans
_diffrn_radiation_monochromator graphite
_diffrn_radiation_source 'fine-focus sealed tube'
_diffrn_radiation_type MoK\a
_diffrn_radiation_wavelength 0.71073
_diffrn_reflns_av_R_equivalents 0.0761
_diffrn_reflns_av_sigmaI/netI 0.0480
_diffrn_reflns_limit_h_max 26
_diffrn_reflns_limit_h_min -26
_diffrn_reflns_limit_k_max 21
_diffrn_reflns_limit_k_min -21
_diffrn_reflns_limit_l_max 28
_diffrn_reflns_limit_l_min -28
_diffrn_reflns_number 57118
_diffrn_reflns_theta_full 25.35
_diffrn_reflns_theta_max 25.35
_diffrn_reflns_theta_min 5.67
_exptl_absorpt_coefficient_mu 3.259
_exptl_absorpt_correction_T_max 0.738
_exptl_absorpt_correction_T_min 0.297
_exptl_absorpt_correction_type numerical
_exptl_absorpt_process_details 'Stoe X-Red, X-Shape'
_exptl_crystal_colour brown
_exptl_crystal_density_diffrn 1.447
_exptl_crystal_density_method 'not measured'
_exptl_crystal_description bloc
_exptl_crystal_F_000 4096
_exptl_crystal_size_max 0.2
_exptl_crystal_size_mid 0.1
_exptl_crystal_size_min 0.05
_refine_diff_density_max 3.722
_refine_diff_density_min -1.544
_refine_diff_density_rms 0.108
_refine_ls_abs_structure_details 'Flack H D (1983), Acta Cryst. A39, 876-881'
_refine_ls_abs_structure_Flack 0.567(8)
_refine_ls_extinction_method none
_refine_ls_goodness_of_fit_ref 1.052
_refine_ls_hydrogen_treatment constr
_refine_ls_matrix_type full
_refine_ls_number_parameters 1049
_refine_ls_number_reflns 16345
_refine_ls_number_restraints 12
_refine_ls_restrained_S_all 1.053
_refine_ls_R_factor_all 0.0544
_refine_ls_R_factor_gt 0.0478
_refine_ls_shift/su_max 0.002
_refine_ls_shift/su_mean 0.000
_refine_ls_structure_factor_coef Fsqd
_refine_ls_weighting_details 'calc w=1/[\s^2^(Fo^2^)+(0.0527P)^2^+81.1015P] where P=(Fo^2^+2Fc^2^)/3'
_refine_ls_weighting_scheme calc
_refine_ls_wR_factor_gt 0.1120
_refine_ls_wR_factor_ref 0.1177
_reflns_number_gt 15246
_reflns_number_total 16345
_reflns_threshold_expression >2sigma(I)
_cod_data_source_file b718569c.txt
_cod_data_source_block compound_2
_cod_original_sg_symbol_H-M 'C c'
_cod_database_code 7003677

loop_
_symmetry_equiv_pos_as_xyz
'x, y, z'
'x, -y, z+1/2'
'x+1/2, y+1/2, z'
'x+1/2, -y+1/2, z+1/2'

loop_
_atom_site_label
_atom_site_type_symbol
_atom_site_fract_x
_atom_site_fract_y
_atom_site_fract_z
_atom_site_U_iso_or_equiv
_atom_site_adp_type
_atom_site_occupancy
_atom_site_symmetry_multiplicity
_atom_site_calc_flag
_atom_site_refinement_flags
_atom_site_disorder_assembly
_atom_site_disorder_group
C102 C 0.3911(5) 0.6513(6) 0.5494(5) 0.045(2) Uani 1 1 d . . .
H102 H 0.3528 0.6616 0.5573 0.053 Uiso 1 1 calc R . .
C103 C 0.4435(5) 0.6846(6) 0.5823(5) 0.049(2) Uani 1 1 d . . .
H103 H 0.4407 0.7152 0.6130 0.059 Uiso 1 1 calc R . .
C104 C 0.5003(6) 0.6716(7) 0.5691(6) 0.062(3) Uani 1 1 d . . .
H104 H 0.5353 0.6969 0.5886 0.074 Uiso 1 1 calc R . .
C105 C 0.5043(5) 0.6214(7) 0.5271(6) 0.057(3) Uani 1 1 d . . .
H105 H 0.5429 0.6102 0.5203 0.069 Uiso 1 1 calc R . .
C106 C 0.4531(5) 0.5871(6) 0.4946(5) 0.046(3) Uani 1 1 d . . .
H106 H 0.4568 0.5536 0.4659 0.056 Uiso 1 1 calc R . .
C108 C 0.2406(5) 0.5372(6) 0.5174(4) 0.043(2) Uani 1 1 d . . .
H108 H 0.2618 0.4921 0.5255 0.052 Uiso 1 1 calc R . .
C109 C 0.1886(7) 0.5498(8) 0.5386(6) 0.063(3) Uani 1 1 d . . .
H109 H 0.1751 0.5140 0.5611 0.076 Uiso 1 1 calc R . .
C110 C 0.1566(6) 0.6173(8) 0.5255(7) 0.068(4) Uani 1 1 d . . .
H110 H 0.1205 0.6250 0.5382 0.081 Uiso 1 1 calc R . .
C111 C 0.1764(5) 0.6712(7) 0.4953(6) 0.057(3) Uani 1 1 d . . .
H111 H 0.1551 0.7163 0.4881 0.068 Uiso 1 1 calc R . .
C112 C 0.2308(5) 0.6586(6) 0.4744(4) 0.046(2) Uani 1 1 d . . .
H112 H 0.2456 0.6959 0.4540 0.056 Uiso 1 1 calc R . .
C114 C 0.3575(5) 0.6918(6) 0.3949(4) 0.045(2) Uani 1 1 d . . .
H114 H 0.3845 0.7049 0.4290 0.054 Uiso 1 1 calc R . .
C115 C 0.3531(6) 0.7366(6) 0.3462(4) 0.050(3) Uani 1 1 d . . .
H115 H 0.3775 0.7792 0.3477 0.060 Uiso 1 1 calc R . .
C116 C 0.3130(6) 0.7174(6) 0.2968(5) 0.055(3) Uani 1 1 d . . .
H116 H 0.3093 0.7474 0.2645 0.066 Uiso 1 1 calc R . .
C117 C 0.2778(6) 0.6530(8) 0.2947(5) 0.062(3) Uani 1 1 d . . .
H117 H 0.2506 0.6397 0.2608 0.074 Uiso 1 1 calc R . .
C118 C 0.2826(5) 0.6095(7) 0.3414(5) 0.053(3) Uani 1 1 d . . .
H118 H 0.2592 0.5659 0.3395 0.064 Uiso 1 1 calc R . .
C121 C 0.6170(6) -0.0518(8) 0.8529(5) 0.057(3) Uani 1 1 d . . .
H12A H 0.6424 -0.0950 0.8672 0.069 Uiso 1 1 calc R . .
H12B H 0.5771 -0.0582 0.8623 0.069 Uiso 1 1 calc R . .
C122 C 0.6468(6) 0.0175(7) 0.8794(6) 0.059(3) Uani 1 1 d . . .
H12C H 0.6527 0.0151 0.9206 0.071 Uiso 1 1 calc R . .
H12D H 0.6868 0.0240 0.8702 0.071 Uiso 1 1 calc R . .
C124 C 0.6353(6) 0.1499(7) 0.8757(5) 0.064(3) Uani 1 1 d . . .
H12E H 0.6698 0.1590 0.8581 0.076 Uiso 1 1 calc R . .
H12F H 0.6504 0.1498 0.9169 0.076 Uiso 1 1 calc R . .
C125 C 0.5863(7) 0.2105(7) 0.8582(5) 0.066(3) Uani 1 1 d . . .
H12G H 0.5521 0.2015 0.8762 0.080 Uiso 1 1 calc R . .
H12H H 0.6036 0.2593 0.8702 0.080 Uiso 1 1 calc R . .
C127 C 0.5142(6) 0.2583(7) 0.7797(5) 0.064(3) Uani 1 1 d . . .
H12K H 0.4792 0.2405 0.7938 0.076 Uiso 1 1 calc R . .
H12L H 0.5249 0.3079 0.7953 0.076 Uiso 1 1 calc R . .
C128 C 0.4975(6) 0.2626(7) 0.7184(6) 0.068(3) Uani 1 1 d . . .
H12I H 0.4586 0.2890 0.7071 0.081 Uiso 1 1 calc R . .
H12J H 0.4915 0.2121 0.7030 0.081 Uiso 1 1 calc R . .
C130 C 0.5868(8) 0.2544(9) 0.6773(7) 0.081(4) Uani 1 1 d . . .
H13I H 0.6085 0.2259 0.7101 0.097 Uiso 1 1 calc R . .
H13J H 0.6168 0.2859 0.6647 0.097 Uiso 1 1 calc R . .
C131 C 0.5582(11) 0.1998(8) 0.6289(7) 0.096(6) Uani 1 1 d . . .
H13G H 0.5181 0.2180 0.6090 0.115 Uiso 1 1 calc R . .
H13H H 0.5845 0.1963 0.6018 0.115 Uiso 1 1 calc R . .
C133 C 0.5208(7) 0.0740(8) 0.6131(5) 0.066(3) Uani 1 1 d . . .
H13C H 0.5232 0.0896 0.5749 0.079 Uiso 1 1 calc R . .
H13D H 0.4776 0.0723 0.6146 0.079 Uiso 1 1 calc R . .
C134 C 0.5484(7) -0.0017(10) 0.6250(6) 0.081(5) Uani 1 1 d . . .
H13A H 0.5249 -0.0378 0.5986 0.097 Uiso 1 1 calc R . .
H13B H 0.5904 -0.0014 0.6199 0.097 Uiso 1 1 calc R . .
C136 C 0.5713(9) -0.0937(9) 0.7000(7) 0.080(4) Uani 1 1 d . . .
H13K H 0.6120 -0.0987 0.6919 0.096 Uiso 1 1 calc R . .
H13L H 0.5448 -0.1316 0.6782 0.096 Uiso 1 1 calc R . .
C137 C 0.5758(7) -0.1063(7) 0.7625(6) 0.075(4) Uani 1 1 d . . .
H13E H 0.5348 -0.1083 0.7702 0.090 Uiso 1 1 calc R . .
H13F H 0.5965 -0.1534 0.7743 0.090 Uiso 1 1 calc R . .
C141 C 0.7360(10) 0.1437(15) 0.7704(11) 0.149(4) Uani 1 1 d D . .
H14A H 0.7605 0.1245 0.8061 0.179 Uiso 1 1 calc R . .
H14B H 0.7228 0.1943 0.7765 0.179 Uiso 1 1 calc R . .
C142 C 0.7707(12) 0.1426(14) 0.7266(11) 0.149(4) Uani 1 1 d D . .
H14C H 0.7551 0.1803 0.6978 0.179 Uiso 1 1 calc R . .
H14D H 0.8138 0.1530 0.7429 0.179 Uiso 1 1 calc R . .
C143 C 0.7636(11) 0.0671(14) 0.7009(12) 0.149(4) Uani 1 1 d D . .
H14E H 0.7607 0.0695 0.6601 0.179 Uiso 1 1 calc R . .
H14F H 0.7979 0.0350 0.7182 0.179 Uiso 1 1 calc R . .
C144 C 0.7041(11) 0.0393(14) 0.7138(12) 0.149(4) Uani 1 1 d D . .
H14G H 0.6733 0.0320 0.6786 0.179 Uiso 1 1 calc R . .
H14H H 0.7108 -0.0081 0.7340 0.179 Uiso 1 1 calc R . .
C151 C 0.4508(6) 0.0517(11) 0.8115(5) 0.096(6) Uani 1 1 d D . .
H15E H 0.4672 0.0895 0.8400 0.115 Uiso 1 1 calc R . .
H15F H 0.4739 0.0058 0.8221 0.115 Uiso 1 1 calc R . .
C152 C 0.3855(6) 0.0384(12) 0.8114(6) 0.096(5) Uani 1 1 d D . .
H15C H 0.3719 0.0706 0.8388 0.115 Uiso 1 1 calc R . .
H15D H 0.3785 -0.0135 0.8201 0.115 Uiso 1 1 calc R . .
C153 C 0.3524(7) 0.0582(12) 0.7498(8) 0.105(6) Uani 1 1 d . . .
H15G H 0.3379 0.0133 0.7281 0.127 Uiso 1 1 calc R . .
H15H H 0.3174 0.0909 0.7494 0.127 Uiso 1 1 calc R . .
C154 C 0.3985(6) 0.0958(9) 0.7264(5) 0.070(3) Uani 1 1 d . . .
H15A H 0.3935 0.0821 0.6866 0.084 Uiso 1 1 calc R . .
H15B H 0.3930 0.1497 0.7284 0.084 Uiso 1 1 calc R . .
C202 C 0.2249(6) 0.9349(6) 0.4893(6) 0.049(3) Uani 1 1 d . . .
H202 H 0.2215 0.9698 0.5172 0.059 Uiso 1 1 calc R . .
C203 C 0.1714(5) 0.8996(7) 0.4577(5) 0.051(3) Uani 1 1 d . . .
H203 H 0.1331 0.9097 0.4654 0.061 Uiso 1 1 calc R . .
C204 C 0.1767(5) 0.8492(6) 0.4148(5) 0.052(3) Uani 1 1 d . . .
H204 H 0.1421 0.8239 0.3944 0.063 Uiso 1 1 calc R . .
C205 C 0.2335(5) 0.8375(7) 0.4029(5) 0.051(3) Uani 1 1 d . . .
H205 H 0.2364 0.8062 0.3726 0.061 Uiso 1 1 calc R . .
C206 C 0.2866(5) 0.8705(6) 0.4343(4) 0.045(2) Uani 1 1 d . . .
H206 H 0.3246 0.8610 0.4256 0.054 Uiso 1 1 calc R . .
C208 C 0.3160(5) 0.8274(6) 0.5876(5) 0.049(2) Uani 1 1 d . . .
H208 H 0.2878 0.8160 0.5538 0.059 Uiso 1 1 calc R . .
C209 C 0.3211(5) 0.7811(6) 0.6344(5) 0.053(3) Uani 1 1 d . . .
H209 H 0.2972 0.7379 0.6320 0.064 Uiso 1 1 calc R . .
C210 C 0.3623(6) 0.7997(7) 0.6856(5) 0.055(3) Uani 1 1 d . . .
H210 H 0.3649 0.7692 0.7175 0.066 Uiso 1 1 calc R . .
C211 C 0.3969(6) 0.8588(7) 0.6891(5) 0.063(3) Uani 1 1 d . . .
H211 H 0.4241 0.8697 0.7236 0.075 Uiso 1 1 calc R . .
C212 C 0.3942(5) 0.9076(7) 0.6415(4) 0.053(3) Uani 1 1 d . . .
H212 H 0.4196 0.9496 0.6445 0.064 Uiso 1 1 calc R . .
C214 C 0.4439(5) 0.8615(6) 0.5095(5) 0.045(2) Uani 1 1 d . . .
H214 H 0.4257 0.8231 0.5260 0.054 Uiso 1 1 calc R . .
C215 C 0.4977(5) 0.8489(7) 0.4920(5) 0.051(3) Uani 1 1 d . . .
H215 H 0.5156 0.8015 0.4961 0.061 Uiso 1 1 calc R . .
C216 C 0.5256(6) 0.9064(7) 0.4681(5) 0.056(3) Uani 1 1 d . . .
H216 H 0.5630 0.8976 0.4580 0.067 Uiso 1 1 calc R . .
C217 C 0.4994(5) 0.9748(8) 0.4592(5) 0.052(3) Uani 1 1 d . . .
H217 H 0.5178 1.0122 0.4417 0.063 Uiso 1 1 calc R . .
C218 C 0.4438(5) 0.9895(5) 0.4768(4) 0.042(2) Uani 1 1 d . . .
H218 H 0.4252 1.0365 0.4714 0.051 Uiso 1 1 calc R . .
C221 C 0.4168(9) 0.4576(10) 0.6373(9) 0.104(6) Uani 1 1 d . . .
H22I H 0.3754 0.4373 0.6257 0.125 Uiso 1 1 calc R . .
H22J H 0.4143 0.5118 0.6342 0.125 Uiso 1 1 calc R . .
C222 C 0.4552(11) 0.4283(11) 0.6010(8) 0.111(7) Uani 1 1 d . . .
H22C H 0.4383 0.4440 0.5620 0.133 Uiso 1 1 calc R . .
H22D H 0.4542 0.3740 0.6020 0.133 Uiso 1 1 calc R . .
C224 C 0.5514(12) 0.4312(11) 0.5804(7) 0.115(7) Uani 1 1 d . . .
H22G H 0.5343 0.4529 0.5432 0.138 Uiso 1 1 calc R . .
H22H H 0.5501 0.3770 0.5768 0.138 Uiso 1 1 calc R . .
C225 C 0.6184(13) 0.4581(11) 0.6030(8) 0.113(8) Uani 1 1 d . . .
H22A H 0.6428 0.4480 0.5751 0.136 Uiso 1 1 calc R . .
H22B H 0.6191 0.5116 0.6103 0.136 Uiso 1 1 calc R . .
C227 C 0.7053(9) 0.4372(11) 0.6771(9) 0.096(6) Uani 1 1 d . . .
H22K H 0.7091 0.4904 0.6856 0.115 Uiso 1 1 calc R . .
H22L H 0.7299 0.4257 0.6495 0.115 Uiso 1 1 calc R . .
C228 C 0.7275(8) 0.3929(11) 0.7300(9) 0.101(6) Uani 1 1 d . . .
H22E H 0.7232 0.3399 0.7211 0.122 Uiso 1 1 calc R . .
H22F H 0.7709 0.4032 0.7451 0.122 Uiso 1 1 calc R . .
C230 C 0.7086(8) 0.3691(11) 0.8256(9) 0.115(7) Uani 1 1 d D . .
H23G H 0.7530 0.3655 0.8395 0.139 Uiso 1 1 calc R . .
H23H H 0.6920 0.3187 0.8200 0.139 Uiso 1 1 calc R . .
C231 C 0.6816(9) 0.4084(11) 0.8680(8) 0.105(6) Uani 1 1 d D . .
H23K H 0.6940 0.3846 0.9051 0.126 Uiso 1 1 calc R . .
H23L H 0.6948 0.4604 0.8714 0.126 Uiso 1 1 calc R . .
C233 C 0.5902(11) 0.4523(10) 0.8775(7) 0.095(6) Uani 1 1 d . . .
H23A H 0.6005 0.5031 0.8685 0.114 Uiso 1 1 calc R . .
H23B H 0.6067 0.4442 0.9180 0.114 Uiso 1 1 calc R . .
C234 C 0.5215(12) 0.4433(10) 0.8644(9) 0.108(8) Uani 1 1 d . . .
H23C H 0.5108 0.3935 0.8752 0.130 Uiso 1 1 calc R . .
H23D H 0.5034 0.4797 0.8858 0.130 Uiso 1 1 calc R . .
C236 C 0.4351(9) 0.4390(11) 0.7888(10) 0.099(6) Uani 1 1 d . . .
H23E H 0.4138 0.4615 0.8158 0.119 Uiso 1 1 calc R . .
H23F H 0.4283 0.3852 0.7887 0.119 Uiso 1 1 calc R . .
C237 C 0.4111(10) 0.4688(14) 0.7328(13) 0.135(8) Uani 1 1 d . . .
H23I H 0.3674 0.4574 0.7208 0.162 Uiso 1 1 calc R . .
H23J H 0.4160 0.5228 0.7333 0.162 Uiso 1 1 calc R . .
C241 C 0.6422(8) 0.6025(10) 0.7583(8) 0.098(5) Uani 1 1 d . . .
H24E H 0.6698 0.6017 0.7323 0.118 Uiso 1 1 calc R . .
H24F H 0.6643 0.5827 0.7947 0.118 Uiso 1 1 calc R . .
C242 C 0.6234(8) 0.6799(8) 0.7658(7) 0.085(5) Uani 1 1 d D . .
H24C H 0.6139 0.6872 0.8029 0.102 Uiso 1 1 calc R . .
H24D H 0.6550 0.7154 0.7611 0.102 Uiso 1 1 calc R . .
C243 C 0.5683(7) 0.6862(7) 0.7197(6) 0.068(3) Uani 1 1 d D . .
H24A H 0.5791 0.6980 0.6838 0.081 Uiso 1 1 calc R . .
H24B H 0.5407 0.7246 0.7281 0.081 Uiso 1 1 calc R . .
C244 C 0.5388(8) 0.6091(8) 0.7176(7) 0.086(5) Uani 1 1 d . . .
H24G H 0.5104 0.6068 0.7428 0.103 Uiso 1 1 calc R . .
H24H H 0.5165 0.5973 0.6791 0.103 Uiso 1 1 calc R . .
O120 O 0.6098(5) -0.0459(4) 0.7933(4) 0.056(2) Uani 1 1 d . . .
O123 O 0.6064(3) 0.0793(4) 0.8568(3) 0.0491(18) Uani 1 1 d . . .
O126 O 0.5656(4) 0.2087(4) 0.7984(3) 0.060(2) Uani 1 1 d . . .
O129 O 0.5429(5) 0.2999(5) 0.6939(4) 0.071(2) Uani 1 1 d . . .
O132 O 0.5520(4) 0.1264(5) 0.6532(4) 0.078(3) Uani 1 1 d . . .
O135 O 0.5478(4) -0.0228(5) 0.6831(3) 0.059(2) Uani 1 1 d . . .
O140 O 0.6833(7) 0.0958(10) 0.7490(7) 0.149(4) Uani 1 1 d D . .
O150 O 0.4589(4) 0.0761(5) 0.7570(4) 0.070(2) Uani 1 1 d D . .
O220 O 0.4430(5) 0.4368(6) 0.6944(6) 0.093(3) Uani 1 1 d . . .
O223 O 0.5190(7) 0.4535(6) 0.6182(4) 0.092(4) Uani 1 1 d . . .
O226 O 0.6430(6) 0.4187(6) 0.6544(5) 0.089(3) Uani 1 1 d . . .
O229 O 0.6945(5) 0.4102(7) 0.7709(6) 0.101(4) Uani 1 1 d . . .
O232 O 0.6161(6) 0.4037(6) 0.8474(4) 0.092(3) Uani 1 1 d . . .
O235 O 0.4985(6) 0.4543(6) 0.8055(6) 0.088(4) Uani 1 1 d . . .
O240 O 0.5904(7) 0.5571(7) 0.7364(6) 0.079(3) Uani 1 1 d . . .
Na1 Na 0.5705(2) 0.0788(2) 0.75199(17) 0.0510(10) Uani 1 1 d . . .
Na2 Na 0.5696(2) 0.4316(3) 0.72650(19) 0.0584(12) Uani 1 1 d . . .
C101 C 0.3945(4) 0.6035(5) 0.5054(4) 0.0349(19) Uani 1 1 d . . .
C107 C 0.2615(4) 0.5901(5) 0.4847(4) 0.0311(19) Uani 1 1 d . . .
C113 C 0.3227(4) 0.6299(5) 0.3923(4) 0.036(2) Uani 1 1 d . . .
C201 C 0.2823(4) 0.9184(5) 0.4794(4) 0.037(2) Uani 1 1 d . . .
C207 C 0.3525(5) 0.8904(6) 0.5904(4) 0.043(2) Uani 1 1 d . . .
C213 C 0.4174(4) 0.9310(5) 0.5026(4) 0.0324(19) Uani 1 1 d . . .
Au1 Au 0.329822(13) 0.447289(18) 0.435818(13) 0.03419(9) Uani 1 1 d . . .
Au2 Au 0.347084(13) 1.074871(19) 0.549198(13) 0.03687(9) Uani 1 1 d . . .
B101 B 0.3888(5) 0.3000(6) 0.4115(5) 0.036(2) Uani 1 1 d . . .
B102 B 0.4056(6) 0.2034(6) 0.4219(5) 0.039(2) Uani 1 1 d . . .
H10G H 0.3734 0.1634 0.4346 0.047 Uiso 1 1 calc R . .
B103 B 0.3905(6) 0.2427(7) 0.3520(5) 0.043(3) Uani 1 1 d . . .
H10D H 0.3488 0.2285 0.3196 0.051 Uiso 1 1 calc R . .
B104 B 0.4231(6) 0.3343(7) 0.3575(6) 0.048(3) Uani 1 1 d . . .
H10E H 0.4024 0.3796 0.3285 0.058 Uiso 1 1 calc R . .
B105 B 0.4574(5) 0.3519(5) 0.4297(5) 0.035(2) Uani 1 1 d . . .
H10A H 0.4585 0.4087 0.4476 0.042 Uiso 1 1 calc R . .
B106 B 0.4475(5) 0.2724(6) 0.4703(5) 0.038(2) Uani 1 1 d . . .
H10B H 0.4422 0.2773 0.5146 0.046 Uiso 1 1 calc R . .
B107 B 0.4877(6) 0.1965(6) 0.4481(6) 0.047(3) Uani 1 1 d . . .
H107 H 0.5087 0.1523 0.4781 0.056 Uiso 1 1 calc R . .
B108 B 0.4525(6) 0.1767(7) 0.3744(6) 0.049(3) Uani 1 1 d . . .
H10C H 0.4513 0.1197 0.3566 0.058 Uiso 1 1 calc R . .
B109 B 0.4618(6) 0.2590(8) 0.3350(5) 0.050(3) Uani 1 1 d . . .
H10F H 0.4660 0.2551 0.2903 0.060 Uiso 1 1 calc R . .
B110 B 0.5051(5) 0.3264(6) 0.3822(5) 0.036(2) Uani 1 1 d . . .
H11B H 0.5375 0.3657 0.3692 0.044 Uiso 1 1 calc R . .
B111 B 0.5201(5) 0.2882(6) 0.4519(5) 0.040(2) Uani 1 1 d . . .
H11C H 0.5621 0.3030 0.4840 0.048 Uiso 1 1 calc R . .
B112 B 0.5227(5) 0.2299(6) 0.3927(5) 0.044(3) Uani 1 1 d . . .
H11A H 0.5664 0.2067 0.3860 0.053 Uiso 1 1 calc R . .
B201 B 0.2881(5) 1.2228(6) 0.5696(5) 0.035(2) Uani 1 1 d . . .
B202 B 0.2306(5) 1.2553(6) 0.5115(5) 0.035(2) Uani 1 1 d . . .
H20D H 0.2371 1.2538 0.4675 0.042 Uiso 1 1 calc R . .
B203 B 0.2165(5) 1.1708(6) 0.5473(5) 0.037(2) Uani 1 1 d . . .
H20A H 0.2134 1.1151 0.5272 0.045 Uiso 1 1 calc R . .
B204 B 0.2508(5) 1.1857(7) 0.6211(5) 0.041(3) Uani 1 1 d . . .
H20F H 0.2708 1.1385 0.6486 0.049 Uiso 1 1 calc R . .
B205 B 0.2843(5) 1.2760(7) 0.6312(5) 0.044(3) Uani 1 1 d . . .
H20G H 0.3254 1.2876 0.6652 0.053 Uiso 1 1 calc R . .
B206 B 0.2712(5) 1.3187(6) 0.5623(4) 0.037(2) Uani 1 1 d . . .
H20B H 0.3043 1.3585 0.5509 0.044 Uiso 1 1 calc R . .
B207 B 0.1916(5) 1.3303(6) 0.5375(5) 0.040(3) Uani 1 1 d . . .
H207 H 0.1721 1.3783 0.5106 0.048 Uiso 1 1 calc R . .
B208 B 0.1584(5) 1.2393(6) 0.5268(5) 0.036(2) Uani 1 1 d . . .
H20C H 0.1177 1.2280 0.4923 0.043 Uiso 1 1 calc R . .
B209 B 0.1701(6) 1.1960(7) 0.5957(5) 0.046(3) Uani 1 1 d . . .
H20E H 0.1369 1.1561 0.6068 0.055 Uiso 1 1 calc R . .
B210 B 0.2111(6) 1.2602(9) 0.6470(6) 0.058(4) Uani 1 1 d . . .
H21C H 0.2047 1.2620 0.6910 0.070 Uiso 1 1 calc R . .
B211 B 0.2244(6) 1.3438(8) 0.6105(6) 0.054(3) Uani 1 1 d . . .
H21A H 0.2266 1.3996 0.6305 0.064 Uiso 1 1 calc R . .
B212 B 0.1540(6) 1.2919(8) 0.5885(6) 0.051(3) Uani 1 1 d . . .
H21B H 0.1096 1.3138 0.5945 0.062 Uiso 1 1 calc R . .
N1 N 0.3264(5) 0.3330(4) 0.4192(4) 0.054(3) Uani 1 1 d . . .
H1A H 0.3151 0.3089 0.4482 0.065 Uiso 1 1 calc R . .
H1B H 0.2973 0.3242 0.3873 0.065 Uiso 1 1 calc R . .
N2 N 0.3497(4) 1.1897(5) 0.5612(4) 0.047(2) Uani 1 1 d . . .
H2A H 0.3797 1.2007 0.5920 0.057 Uiso 1 1 calc R . .
H2B H 0.3595 1.2117 0.5307 0.057 Uiso 1 1 calc R . .
P1 P 0.32764(13) 0.56926(14) 0.45513(12) 0.0342(6) Uani 1 1 d . . .
P2 P 0.34903(13) 0.95284(14) 0.52996(12) 0.0360(6) Uani 1 1 d . . .

loop_
_atom_site_aniso_label
_atom_site_aniso_U_11
_atom_site_aniso_U_22
_atom_site_aniso_U_33
_atom_site_aniso_U_23
_atom_site_aniso_U_13
_atom_site_aniso_U_12
C102 0.037(5) 0.038(5) 0.059(7) 0.005(4) 0.012(5) 0.003(4)
C103 0.041(6) 0.050(6) 0.051(6) -0.003(5) -0.002(5) -0.002(4)
C104 0.043(7) 0.062(8) 0.071(8) -0.001(6) -0.007(6) -0.011(5)
C105 0.028(5) 0.063(7) 0.079(8) 0.006(6) 0.010(5) 0.006(5)
C106 0.031(6) 0.059(7) 0.048(6) 0.005(5) 0.007(5) 0.008(5)
C108 0.037(5) 0.048(6) 0.049(6) 0.006(4) 0.017(4) 0.002(4)
C109 0.065(8) 0.063(8) 0.079(9) 0.002(6) 0.052(8) -0.006(6)
C110 0.040(7) 0.080(9) 0.088(9) -0.014(7) 0.028(6) 0.011(6)
C111 0.040(6) 0.062(8) 0.071(8) 0.002(6) 0.017(6) 0.024(5)
C112 0.043(6) 0.056(6) 0.043(6) 0.004(4) 0.014(5) 0.012(5)
C114 0.051(6) 0.055(6) 0.032(5) -0.001(4) 0.014(4) 0.003(5)
C115 0.073(8) 0.041(5) 0.042(6) 0.008(4) 0.025(5) -0.002(5)
C116 0.069(8) 0.050(6) 0.046(6) 0.010(5) 0.014(6) 0.005(5)
C117 0.055(8) 0.086(9) 0.036(6) 0.013(5) -0.009(5) -0.005(6)
C118 0.049(6) 0.047(6) 0.059(7) 0.005(5) 0.004(5) -0.007(5)
C121 0.055(7) 0.059(7) 0.058(7) 0.024(6) 0.012(5) 0.012(6)
C122 0.047(7) 0.070(8) 0.057(7) 0.011(6) 0.003(5) 0.012(6)
C124 0.081(9) 0.062(8) 0.046(6) -0.011(5) 0.012(6) -0.027(7)
C125 0.106(10) 0.052(7) 0.043(6) -0.009(5) 0.020(6) -0.010(7)
C127 0.076(8) 0.045(6) 0.074(8) 0.006(5) 0.026(6) 0.016(6)
C128 0.074(8) 0.040(6) 0.087(9) 0.004(6) 0.011(7) -0.003(6)
C130 0.102(11) 0.055(8) 0.097(11) -0.009(7) 0.047(9) -0.010(7)
C131 0.161(18) 0.055(9) 0.075(10) 0.010(7) 0.036(11) -0.013(10)
C133 0.069(9) 0.079(10) 0.046(6) -0.003(6) 0.006(6) 0.001(7)
C134 0.074(10) 0.112(13) 0.063(9) -0.024(8) 0.026(7) -0.043(9)
C136 0.099(12) 0.063(9) 0.087(11) -0.017(8) 0.041(9) -0.018(8)
C137 0.094(10) 0.049(7) 0.077(9) -0.006(6) 0.010(7) -0.012(7)
C141 0.132(8) 0.172(10) 0.160(9) -0.061(7) 0.065(7) -0.056(7)
C142 0.132(8) 0.172(10) 0.160(9) -0.061(7) 0.065(7) -0.056(7)
C143 0.132(8) 0.172(10) 0.160(9) -0.061(7) 0.065(7) -0.056(7)
C144 0.132(8) 0.172(10) 0.160(9) -0.061(7) 0.065(7) -0.056(7)
C151 0.067(9) 0.146(16) 0.062(8) 0.030(9) -0.011(7) -0.014(9)
C152 0.074(10) 0.145(16) 0.070(9) 0.026(9) 0.020(7) 0.023(10)
C153 0.061(9) 0.139(16) 0.101(12) 0.035(10) -0.016(8) -0.017(9)
C154 0.054(7) 0.094(10) 0.058(7) 0.003(7) 0.002(6) -0.003(7)
C202 0.039(6) 0.054(7) 0.056(7) 0.003(5) 0.014(5) 0.001(5)
C203 0.029(5) 0.059(7) 0.065(7) 0.009(5) 0.013(5) 0.005(4)
C204 0.030(6) 0.053(7) 0.066(7) 0.008(5) -0.008(5) -0.004(4)
C205 0.044(7) 0.059(7) 0.046(6) -0.007(5) 0.002(5) -0.001(5)
C206 0.032(5) 0.058(7) 0.043(6) 0.001(4) 0.006(4) 0.006(4)
C208 0.049(6) 0.040(6) 0.053(6) 0.005(4) 0.003(5) 0.003(4)
C209 0.062(7) 0.047(6) 0.056(7) 0.011(5) 0.022(6) -0.004(5)
C210 0.051(7) 0.064(8) 0.054(7) 0.012(5) 0.018(6) 0.005(5)
C211 0.069(9) 0.075(8) 0.038(6) 0.005(5) -0.002(6) 0.004(6)
C212 0.053(7) 0.066(7) 0.037(6) 0.001(5) 0.005(5) -0.011(5)
C214 0.039(6) 0.039(5) 0.057(6) 0.009(4) 0.011(5) -0.003(4)
C215 0.042(6) 0.060(7) 0.052(6) -0.001(5) 0.014(5) 0.018(5)
C216 0.042(6) 0.071(8) 0.063(7) -0.005(6) 0.030(6) 0.007(6)
C217 0.044(6) 0.070(8) 0.048(6) 0.001(5) 0.021(5) -0.004(5)
C218 0.046(6) 0.038(5) 0.046(5) 0.007(4) 0.017(4) 0.006(4)
C221 0.087(12) 0.077(11) 0.115(14) 0.013(10) -0.049(11) -0.007(9)
C222 0.128(17) 0.080(12) 0.092(12) 0.002(9) -0.046(12) -0.034(11)
C224 0.19(2) 0.111(15) 0.043(8) -0.010(8) 0.011(11) -0.010(14)
C225 0.20(3) 0.086(12) 0.081(12) 0.012(9) 0.094(15) -0.011(13)
C227 0.077(12) 0.108(14) 0.119(16) -0.014(11) 0.059(12) -0.006(9)
C228 0.078(11) 0.105(13) 0.138(16) -0.019(12) 0.060(11) -0.018(9)
C230 0.094(13) 0.081(12) 0.149(17) 0.017(12) -0.021(12) 0.000(10)
C231 0.112(15) 0.090(12) 0.088(12) 0.003(10) -0.032(11) 0.007(11)
C233 0.152(19) 0.080(11) 0.057(9) -0.012(7) 0.033(10) -0.018(11)
C234 0.17(2) 0.091(12) 0.092(13) -0.014(9) 0.096(15) -0.021(12)
C236 0.067(10) 0.093(12) 0.151(19) 0.014(11) 0.052(12) -0.001(8)
C237 0.081(13) 0.108(16) 0.22(3) -0.001(18) 0.048(16) -0.001(12)
C241 0.086(12) 0.086(12) 0.109(13) -0.025(10) -0.006(10) -0.007(9)
C242 0.115(13) 0.049(8) 0.088(11) 0.001(7) 0.018(10) -0.011(8)
C243 0.081(9) 0.061(8) 0.065(8) -0.009(6) 0.024(7) -0.012(6)
C244 0.095(12) 0.051(8) 0.093(11) -0.001(7) -0.015(9) -0.015(7)
O120 0.078(6) 0.038(4) 0.055(5) -0.002(3) 0.020(4) -0.003(4)
O123 0.045(4) 0.060(5) 0.040(4) -0.003(3) 0.004(3) 0.001(3)
O126 0.086(6) 0.047(4) 0.051(4) -0.003(3) 0.023(4) 0.010(4)
O129 0.095(7) 0.051(5) 0.072(5) 0.006(4) 0.025(5) -0.004(5)
O132 0.082(6) 0.074(6) 0.064(5) 0.015(4) -0.013(5) -0.024(5)
O135 0.072(5) 0.053(5) 0.055(4) -0.014(4) 0.020(4) -0.010(4)
O140 0.132(8) 0.172(10) 0.160(9) -0.061(7) 0.065(7) -0.056(7)
O150 0.059(5) 0.084(6) 0.064(5) 0.012(4) 0.005(4) 0.011(4)
O220 0.064(6) 0.071(7) 0.138(10) 0.013(6) 0.007(7) 0.003(5)
O223 0.137(11) 0.073(7) 0.055(6) -0.010(5) -0.004(6) -0.023(6)
O226 0.120(10) 0.072(6) 0.094(8) -0.006(5) 0.062(7) -0.014(6)
O229 0.074(7) 0.095(8) 0.141(10) 0.021(7) 0.039(7) 0.024(6)
O232 0.121(9) 0.074(7) 0.066(6) 0.002(5) -0.012(6) -0.028(6)
O235 0.110(9) 0.066(6) 0.113(9) -0.007(5) 0.075(8) -0.010(6)
O240 0.091(6) 0.046(5) 0.091(7) -0.011(5) 0.002(5) -0.007(5)
Na1 0.063(3) 0.049(2) 0.039(2) -0.0010(17) 0.0072(18) 0.0029(19)
Na2 0.076(4) 0.046(3) 0.056(3) -0.0038(19) 0.020(2) -0.003(2)
C101 0.027(5) 0.032(5) 0.044(5) 0.008(4) 0.004(4) 0.001(3)
C107 0.024(4) 0.031(5) 0.037(5) -0.008(4) 0.003(4) 0.005(3)
C113 0.038(5) 0.024(4) 0.045(5) 0.000(3) 0.006(4) 0.003(3)
C201 0.039(5) 0.039(5) 0.034(5) 0.003(4) 0.011(4) -0.002(4)
C207 0.039(5) 0.050(6) 0.041(5) -0.001(4) 0.013(4) 0.007(4)
C213 0.028(5) 0.034(5) 0.035(5) -0.003(3) 0.007(4) 0.004(3)
Au1 0.02994(17) 0.03124(16) 0.04309(18) 0.00077(14) 0.01180(13) 0.00336(14)
Au2 0.02893(17) 0.03872(18) 0.04403(19) 0.00217(15) 0.01046(13) 0.00465(14)
B101 0.035(6) 0.036(6) 0.039(6) 0.001(4) 0.012(4) 0.003(4)
B102 0.046(7) 0.025(5) 0.046(6) -0.002(4) 0.011(5) 0.002(4)
B103 0.043(7) 0.048(7) 0.035(6) -0.001(4) 0.006(5) -0.002(5)
B104 0.036(6) 0.054(7) 0.050(7) 0.010(5) 0.001(5) 0.000(5)
B105 0.032(5) 0.025(5) 0.052(6) -0.008(4) 0.019(5) 0.003(4)
B106 0.042(6) 0.039(6) 0.037(6) -0.001(4) 0.016(5) 0.000(4)
B107 0.039(6) 0.028(6) 0.072(8) -0.002(5) 0.007(6) 0.000(4)
B108 0.050(7) 0.031(6) 0.067(8) -0.021(5) 0.017(6) 0.003(5)
B109 0.037(7) 0.072(9) 0.041(7) -0.005(5) 0.008(5) -0.005(6)
B110 0.026(5) 0.044(6) 0.042(6) -0.003(4) 0.014(4) 0.005(4)
B111 0.037(6) 0.043(6) 0.043(6) -0.003(4) 0.012(5) -0.004(5)
B112 0.033(6) 0.043(6) 0.060(7) -0.013(5) 0.017(5) 0.004(4)
B201 0.028(5) 0.039(6) 0.038(6) 0.000(4) 0.008(4) 0.002(4)
B202 0.027(5) 0.039(6) 0.039(6) -0.002(4) 0.008(4) 0.000(4)
B203 0.029(5) 0.039(6) 0.044(6) 0.001(4) 0.007(4) 0.007(4)
B204 0.029(6) 0.055(7) 0.036(6) 0.017(5) 0.005(4) 0.005(5)
B205 0.024(5) 0.078(8) 0.028(5) 0.003(5) 0.002(4) -0.001(5)
B206 0.029(5) 0.041(6) 0.037(6) -0.002(4) 0.003(4) -0.003(4)
B207 0.034(6) 0.040(6) 0.043(6) 0.003(4) 0.004(5) 0.010(4)
B208 0.022(5) 0.050(6) 0.034(5) 0.002(4) 0.006(4) 0.006(4)
B209 0.035(6) 0.055(7) 0.048(7) 0.004(5) 0.009(5) -0.009(5)
B210 0.034(7) 0.104(12) 0.040(7) -0.015(6) 0.014(5) -0.011(6)
B211 0.037(6) 0.059(8) 0.061(8) -0.021(6) 0.005(6) 0.010(5)
B212 0.035(6) 0.062(8) 0.057(8) -0.023(6) 0.011(5) -0.003(5)
N1 0.059(6) 0.025(4) 0.083(8) -0.011(4) 0.024(6) -0.005(4)
N2 0.011(3) 0.071(6) 0.059(6) 0.001(4) 0.005(4) 0.009(4)
P1 0.0263(13) 0.0360(14) 0.0393(16) 0.0037(9) 0.0054(12) 0.0037(9)
P2 0.0308(14) 0.0379(15) 0.0415(16) 0.0000(10) 0.0127(13) 0.0030(10)

loop_
_atom_type_symbol
_atom_type_description
_atom_type_scat_dispersion_real
_atom_type_scat_dispersion_imag
_atom_type_scat_source
C C 0.0033 0.0016 'International Tables Vol C Tables 4.2.6.8 and 6.1.1.4'
Au Au -2.0133 8.8022 'International Tables Vol C Tables 4.2.6.8 and 6.1.1.4'
B B 0.0013 0.0007 'International Tables Vol C Tables 4.2.6.8 and 6.1.1.4'
N N 0.0061 0.0033 'International Tables Vol C Tables 4.2.6.8 and 6.1.1.4'
O O 0.0106 0.0060 'International Tables Vol C Tables 4.2.6.8 and 6.1.1.4'
P P 0.1023 0.0942 'International Tables Vol C Tables 4.2.6.8 and 6.1.1.4'
Na Na 0.0362 0.0249 'International Tables Vol C Tables 4.2.6.8 and 6.1.1.4'
H H 0.0000 0.0000 'International Tables Vol C Tables 4.2.6.8 and 6.1.1.4'

loop_
_geom_angle_atom_site_label_1
_geom_angle_atom_site_label_2
_geom_angle_atom_site_label_3
_geom_angle
_geom_angle_site_symmetry_1
_geom_angle_site_symmetry_3
_geom_angle_publ_flag
C101 C102 C103 121.4(10) . . ?
C104 C103 C102 119.3(11) . . ?
C105 C104 C103 119.5(10) . . ?
C106 C105 C104 121.9(11) . . ?
C105 C106 C101 118.9(11) . . ?
C109 C108 C107 121.2(10) . . ?
C108 C109 C110 118.9(12) . . ?
C111 C110 C109 121.9(12) . . ?
C110 C111 C112 119.1(11) . . ?
C107 C112 C111 119.8(10) . . ?
C113 C114 C115 119.8(10) . . ?
C116 C115 C114 119.7(10) . . ?
C115 C116 C117 119.7(10) . . ?
C118 C117 C116 120.6(11) . . ?
C117 C118 C113 119.7(11) . . ?
O120 C121 C122 108.3(10) . . ?
O123 C122 C121 107.1(10) . . ?
O123 C124 C125 107.0(10) . . ?
O126 C125 C124 108.5(9) . . ?
C128 C127 O126 111.0(10) . . ?
C127 C128 O129 113.6(11) . . ?
O129 C130 C131 112.7(15) . . ?
O132 C131 C130 109.2(12) . . ?
O132 C133 C134 110.6(11) . . ?
O135 C134 C133 109.3(12) . . ?
O135 C136 C137 111.4(12) . . ?
O120 C137 C136 108.3(11) . . ?
O140 C141 C142 104.8(16) . . ?
C143 C142 C141 107.2(19) . . ?
C144 C143 C142 103.3(16) . . ?
O140 C144 C143 107.4(15) . . ?
O150 C151 C152 111.9(11) . . ?
C151 C152 C153 103.0(12) . . ?
C154 C153 C152 104.6(12) . . ?
O150 C154 C153 110.8(11) . . ?
C201 C202 C203 120.8(11) . . ?
C204 C203 C202 119.2(10) . . ?
C205 C204 C203 119.2(10) . . ?
C204 C205 C206 122.3(11) . . ?
C205 C206 C201 119.0(10) . . ?
C207 C208 C209 120.5(10) . . ?
C208 C209 C210 119.6(11) . . ?
C211 C210 C209 120.8(11) . . ?
C210 C211 C212 121.7(11) . . ?
C207 C212 C211 118.1(11) . . ?
C213 C214 C215 119.6(10) . . ?
C214 C215 C216 120.4(10) . . ?
C217 C216 C215 121.2(11) . . ?
C216 C217 C218 119.6(11) . . ?
C213 C218 C217 118.1(9) . . ?
C222 C221 O220 108.6(14) . . ?
C221 C222 O223 112.7(14) . . ?
O223 C224 C225 106.9(14) . . ?
O226 C225 C224 107.8(14) . . ?
O226 C227 C228 108.4(15) . . ?
O229 C228 C227 111.2(15) . . ?
O229 C230 C231 110.0(15) . . ?
O232 C231 C230 105.9(15) . . ?
O232 C233 C234 111.0(14) . . ?
O235 C234 C233 108.7(14) . . ?
O235 C236 C237 109.5(16) . . ?
O220 C237 C236 109.2(18) . . ?
O240 C241 C242 110.9(15) . . ?
C243 C242 C241 101.1(13) . . ?
C242 C243 C244 103.9(12) . . ?
O240 C244 C243 105.0(13) . . ?
C121 O120 C137 113.4(10) . . ?
C121 O120 Na1 114.7(7) . . ?
C137 O120 Na1 111.5(8) . . ?
C124 O123 C122 110.6(10) . . ?
C124 O123 Na1 110.2(6) . . ?
C122 O123 Na1 114.4(7) . . ?
C125 O126 C127 111.2(9) . . ?
C125 O126 Na1 115.2(7) . . ?
C127 O126 Na1 121.7(7) . . ?
C130 O129 C128 116.6(10) . . ?
C130 O129 Na2 120.1(8) . . ?
C128 O129 Na2 116.4(7) . . ?
C133 O132 C131 113.5(10) . . ?
C133 O132 Na1 112.5(7) . . ?
C131 O132 Na1 133.3(9) . . ?
C136 O135 C134 115.7(11) . . ?
C136 O135 Na1 118.1(8) . . ?
C134 O135 Na1 114.7(8) . . ?
C141 O140 C144 106.1(14) . . ?
C141 O140 Na1 141.7(13) . . ?
C144 O140 Na1 112.2(11) . . ?
C151 O150 C154 104.6(10) . . ?
C151 O150 Na1 112.2(7) . . ?
C154 O150 Na1 143.0(8) . . ?
C237 O220 C221 111.8(17) . . ?
C237 O220 Na2 117.7(12) . . ?
C221 O220 Na2 117.1(12) . . ?
C224 O223 C222 110.7(16) . . ?
C224 O223 Na2 116.9(12) . . ?
C222 O223 Na2 114.1(11) . . ?
C227 O226 C225 111.9(15) . . ?
C227 O226 Na2 115.1(10) . . ?
C225 O226 Na2 110.7(11) . . ?
C228 O229 C230 118.7(14) . . ?
C228 O229 Na2 113.7(11) . . ?
C230 O229 Na2 114.0(10) . . ?
C233 O232 C231 107.6(14) . . ?
C233 O232 Na2 109.3(10) . . ?
C231 O232 Na2 116.3(11) . . ?
C234 O235 C236 112.0(15) . . ?
C234 O235 Na2 122.5(12) . . ?
C236 O235 Na2 118.0(12) . . ?
C241 O240 C244 105.6(12) . . ?
C241 O240 Na2 137.0(12) . . ?
C244 O240 Na2 117.4(10) . . ?
O135 Na1 O123 131.9(3) . . ?
O135 Na1 O132 68.7(3) . . ?
O123 Na1 O132 158.1(3) . . ?
O135 Na1 O150 87.8(3) . . ?
O123 Na1 O150 92.8(3) . . ?
O132 Na1 O150 95.7(3) . . ?
O135 Na1 O120 67.0(3) . . ?
O123 Na1 O120 66.1(3) . . ?
O132 Na1 O120 130.7(4) . . ?
O150 Na1 O120 103.0(3) . . ?
O135 Na1 O140 97.2(4) . . ?
O123 Na1 O140 86.1(4) . . ?
O132 Na1 O140 83.4(5) . . ?
O150 Na1 O140 174.2(5) . . ?
O120 Na1 O140 81.9(5) . . ?
O135 Na1 O126 160.1(3) . . ?
O123 Na1 O126 65.9(3) . . ?
O132 Na1 O126 95.3(3) . . ?
O150 Na1 O126 81.9(3) . . ?
O120 Na1 O126 131.9(3) . . ?
O140 Na1 O126 92.4(4) . . ?
O240 Na2 O129 168.1(5) . . ?
O240 Na2 O223 89.4(5) . . ?
O129 Na2 O223 79.1(3) . . ?
O240 Na2 O226 90.8(5) . . ?
O129 Na2 O226 81.4(3) . . ?
O223 Na2 O226 63.4(5) . . ?
O240 Na2 O220 99.6(5) . . ?
O129 Na2 O220 77.7(4) . . ?
O223 Na2 O220 62.1(4) . . ?
O226 Na2 O220 124.2(5) . . ?
O240 Na2 O235 85.3(5) . . ?
O129 Na2 O235 102.7(3) . . ?
O223 Na2 O235 118.5(5) . . ?
O226 Na2 O235 175.6(4) . . ?
O220 Na2 O235 58.6(4) . . ?
O240 Na2 O229 86.1(5) . . ?
O129 Na2 O229 98.0(4) . . ?
O223 Na2 O229 125.0(5) . . ?
O226 Na2 O229 61.8(4) . . ?
O220 Na2 O229 171.3(4) . . ?
O235 Na2 O229 115.8(4) . . ?
O240 Na2 O232 92.6(5) . . ?
O129 Na2 O232 99.2(3) . . ?
O223 Na2 O232 175.5(5) . . ?
O226 Na2 O232 120.5(4) . . ?
O220 Na2 O232 113.6(4) . . ?
O235 Na2 O232 57.8(4) . . ?
O229 Na2 O232 59.2(4) . . ?
C102 C101 C106 118.8(9) . . ?
C102 C101 P1 123.3(7) . . ?
C106 C101 P1 117.5(8) . . ?
C108 C107 C112 119.1(9) . . ?
C108 C107 P1 119.5(7) . . ?
C112 C107 P1 121.4(8) . . ?
C114 C113 C118 120.5(9) . . ?
C114 C113 P1 121.1(7) . . ?
C118 C113 P1 118.4(7) . . ?
C202 C201 C206 119.3(10) . . ?
C202 C201 P2 117.6(8) . . ?
C206 C201 P2 122.8(7) . . ?
C208 C207 C212 119.3(10) . . ?
C208 C207 P2 122.8(8) . . ?
C212 C207 P2 118.0(8) . . ?
C214 C213 C218 121.0(9) . . ?
C214 C213 P2 121.4(8) . . ?
C218 C213 P2 117.5(7) . . ?
N1 Au1 P1 176.3(3) . . ?
N2 Au2 P2 174.7(3) . . ?
N1 B101 B104 120.2(8) . . ?
N1 B101 B105 121.4(8) . . ?
B104 B101 B105 60.2(6) . . ?
N1 B101 B103 119.8(9) . . ?
B104 B101 B103 60.7(7) . . ?
B105 B101 B103 109.3(8) . . ?
N1 B101 B106 122.0(8) . . ?
B104 B101 B106 108.8(8) . . ?
B105 B101 B106 60.1(6) . . ?
B103 B101 B106 109.9(8) . . ?
N1 B101 B102 121.1(8) . . ?
B104 B101 B102 109.3(8) . . ?
B105 B101 B102 109.5(8) . . ?
B103 B101 B102 60.5(6) . . ?
B106 B101 B102 61.4(6) . . ?
B101 B102 B108 107.8(8) . . ?
B101 B102 B103 59.6(6) . . ?
B108 B102 B103 60.9(7) . . ?
B101 B102 B107 106.3(8) . . ?
B108 B102 B107 60.6(7) . . ?
B103 B102 B107 108.5(9) . . ?
B101 B102 B106 59.2(6) . . ?
B108 B102 B106 107.7(8) . . ?
B103 B102 B106 107.4(7) . . ?
B107 B102 B106 58.9(6) . . ?
B109 B103 B101 106.2(8) . . ?
B109 B103 B102 107.3(9) . . ?
B101 B103 B102 59.9(6) . . ?
B109 B103 B104 59.3(7) . . ?
B101 B103 B104 59.4(7) . . ?
B102 B103 B104 107.7(8) . . ?
B109 B103 B108 60.3(7) . . ?
B101 B103 B108 106.9(8) . . ?
B102 B103 B108 59.4(7) . . ?
B104 B103 B108 107.8(9) . . ?
B105 B104 B101 59.9(6) . . ?
B105 B104 B109 107.9(8) . . ?
B101 B104 B109 106.8(9) . . ?
B105 B104 B103 108.4(8) . . ?
B101 B104 B103 59.9(6) . . ?
B109 B104 B103 59.5(7) . . ?
B105 B104 B110 60.2(6) . . ?
B101 B104 B110 107.8(8) . . ?
B109 B104 B110 60.4(7) . . ?
B103 B104 B110 108.6(9) . . ?
B104 B105 B101 59.9(6) . . ?
B104 B105 B106 108.8(8) . . ?
B101 B105 B106 60.2(6) . . ?
B104 B105 B110 60.8(6) . . ?
B101 B105 B110 108.4(7) . . ?
B106 B105 B110 108.4(7) . . ?
B104 B105 B111 108.6(7) . . ?
B101 B105 B111 108.5(7) . . ?
B106 B105 B111 60.6(6) . . ?
B110 B105 B111 59.5(6) . . ?
B101 B106 B107 107.8(8) . . ?
B101 B106 B105 59.7(6) . . ?
B107 B106 B105 108.2(8) . . ?
B101 B106 B111 107.8(8) . . ?
B107 B106 B111 60.0(6) . . ?
B105 B106 B111 60.3(6) . . ?
B101 B106 B102 59.4(6) . . ?
B107 B106 B102 60.4(6) . . ?
B105 B106 B102 107.6(8) . . ?
B111 B106 B102 108.2(8) . . ?
B106 B107 B111 60.6(6) . . ?
B106 B107 B112 107.7(8) . . ?
B111 B107 B112 59.6(6) . . ?
B106 B107 B102 60.7(6) . . ?
B111 B107 B102 108.9(8) . . ?
B112 B107 B102 107.1(9) . . ?
B106 B107 B108 108.0(8) . . ?
B111 B107 B108 108.2(9) . . ?
B112 B107 B108 60.0(7) . . ?
B102 B107 B108 59.1(7) . . ?
B102 B108 B109 106.0(8) . . ?
B102 B108 B112 107.7(8) . . ?
B109 B108 B112 59.8(7) . . ?
B102 B108 B107 60.3(7) . . ?
B109 B108 B107 106.4(8) . . ?
B112 B108 B107 59.6(7) . . ?
B102 B108 B103 59.7(6) . . ?
B109 B108 B103 58.4(7) . . ?
B112 B108 B103 107.0(8) . . ?
B107 B108 B103 107.4(8) . . ?
B103 B109 B104 61.2(7) . . ?
B103 B109 B110 110.6(9) . . ?
B104 B109 B110 61.1(7) . . ?
B103 B109 B112 109.8(9) . . ?
B104 B109 B112 108.9(9) . . ?
B110 B109 B112 59.5(6) . . ?
B103 B109 B108 61.3(7) . . ?
B104 B109 B108 110.1(9) . . ?
B110 B109 B108 109.1(9) . . ?
B112 B109 B108 60.4(7) . . ?
B111 B110 B112 60.2(6) . . ?
B111 B110 B109 107.7(8) . . ?
B112 B110 B109 60.3(7) . . ?
B111 B110 B105 60.4(6) . . ?
B112 B110 B105 107.6(8) . . ?
B109 B110 B105 105.5(8) . . ?
B111 B110 B104 107.8(8) . . ?
B112 B110 B104 107.4(8) . . ?
B109 B110 B104 58.5(7) . . ?
B105 B110 B104 59.0(6) . . ?
B110 B111 B112 59.9(6) . . ?
B110 B111 B107 108.4(8) . . ?
B112 B111 B107 60.4(7) . . ?
B110 B111 B105 60.1(6) . . ?
B112 B111 B105 107.2(8) . . ?
B107 B111 B105 106.8(8) . . ?
B110 B111 B106 107.7(8) . . ?
B112 B111 B106 107.4(8) . . ?
B107 B111 B106 59.4(7) . . ?
B105 B111 B106 59.1(6) . . ?
B111 B112 B110 59.9(6) . . ?
B111 B112 B109 107.4(8) . . ?
B110 B112 B109 60.1(7) . . ?
B111 B112 B107 60.0(6) . . ?
B110 B112 B107 108.1(8) . . ?
B109 B112 B107 107.2(8) . . ?
B111 B112 B108 108.9(8) . . ?
B110 B112 B108 109.1(8) . . ?
B109 B112 B108 59.8(7) . . ?
B107 B112 B108 60.5(7) . . ?
N2 B201 B206 122.3(8) . . ?
N2 B201 B204 121.2(8) . . ?
B206 B201 B204 108.2(8) . . ?
N2 B201 B202 121.8(8) . . ?
B206 B201 B202 59.9(6) . . ?
B204 B201 B202 107.9(7) . . ?
N2 B201 B205 121.4(8) . . ?
B206 B201 B205 60.9(6) . . ?
B204 B201 B205 59.9(7) . . ?
B202 B201 B205 108.8(7) . . ?
N2 B201 B203 120.7(8) . . ?
B206 B201 B203 108.3(7) . . ?
B204 B201 B203 59.9(6) . . ?
B202 B201 B203 60.2(6) . . ?
B205 B201 B203 108.5(7) . . ?
B208 B202 B206 108.2(8) . . ?
B208 B202 B201 108.5(8) . . ?
B206 B202 B201 59.6(6) . . ?
B208 B202 B207 60.4(6) . . ?
B206 B202 B207 59.3(6) . . ?
B201 B202 B207 107.0(8) . . ?
B208 B202 B203 59.7(6) . . ?
B206 B202 B203 109.0(8) . . ?
B201 B202 B203 61.3(6) . . ?
B207 B202 B203 108.1(8) . . ?
B208 B203 B209 60.8(6) . . ?
B208 B203 B204 107.3(8) . . ?
B209 B203 B204 59.6(6) . . ?
B208 B203 B202 58.8(6) . . ?
B209 B203 B202 106.9(8) . . ?
B204 B203 B202 105.6(8) . . ?
B208 B203 B201 105.5(7) . . ?
B209 B203 B201 106.1(8) . . ?
B204 B203 B201 58.7(6) . . ?
B202 B203 B201 58.5(6) . . ?
B205 B204 B201 60.4(6) . . ?
B205 B204 B209 108.4(8) . . ?
B201 B204 B209 108.5(8) . . ?
B205 B204 B210 60.0(7) . . ?
B201 B204 B210 108.2(8) . . ?
B209 B204 B210 60.0(7) . . ?
B205 B204 B203 110.2(7) . . ?
B201 B204 B203 61.5(6) . . ?
B209 B204 B203 59.9(6) . . ?
B210 B204 B203 108.8(8) . . ?
B204 B205 B210 60.4(7) . . ?
B204 B205 B201 59.7(6) . . ?
B210 B205 B201 108.1(8) . . ?
B204 B205 B211 108.3(8) . . ?
B210 B205 B211 60.3(8) . . ?
B201 B205 B211 107.5(8) . . ?
B204 B205 B206 106.5(8) . . ?
B210 B205 B206 107.4(8) . . ?
B201 B205 B206 58.9(6) . . ?
B211 B205 B206 59.7(7) . . ?
B207 B206 B201 109.1(8) . . ?
B207 B206 B202 61.1(6) . . ?
B201 B206 B202 60.4(6) . . ?
B207 B206 B211 59.7(7) . . ?
B201 B206 B211 108.9(8) . . ?
B202 B206 B211 109.2(8) . . ?
B207 B206 B205 107.9(8) . . ?
B201 B206 B205 60.2(6) . . ?
B202 B206 B205 108.7(8) . . ?
B211 B206 B205 60.1(7) . . ?
B206 B207 B211 61.0(6) . . ?
B206 B207 B212 108.5(8) . . ?
B211 B207 B212 61.1(7) . . ?
B206 B207 B208 107.3(7) . . ?
B211 B207 B208 109.6(9) . . ?
B212 B207 B208 60.1(6) . . ?
B206 B207 B202 59.6(6) . . ?
B211 B207 B202 109.0(8) . . ?
B212 B207 B202 107.1(8) . . ?
B208 B207 B202 58.9(6) . . ?
B202 B208 B203 61.5(6) . . ?
B202 B208 B212 108.3(8) . . ?
B203 B208 B212 107.8(8) . . ?
B202 B208 B207 60.7(6) . . ?
B203 B208 B207 109.7(7) . . ?
B212 B208 B207 59.7(7) . . ?
B202 B208 B209 108.3(8) . . ?
B203 B208 B209 59.9(6) . . ?
B212 B208 B209 58.6(7) . . ?
B207 B208 B209 106.9(8) . . ?
B212 B209 B204 107.7(8) . . ?
B212 B209 B203 108.6(8) . . ?
B204 B209 B203 60.5(6) . . ?
B212 B209 B210 60.0(8) . . ?
B204 B209 B210 60.3(7) . . ?
B203 B209 B210 109.5(8) . . ?
B212 B209 B208 60.2(7) . . ?
B204 B209 B208 106.8(8) . . ?
B203 B209 B208 59.3(6) . . ?
B210 B209 B208 108.0(9) . . ?
B212 B210 B205 108.1(9) . . ?
B212 B210 B204 106.6(8) . . ?
B205 B210 B204 59.6(7) . . ?
B212 B210 B209 59.1(7) . . ?
B205 B210 B209 107.9(9) . . ?
B204 B210 B209 59.7(7) . . ?
B212 B210 B211 60.7(8) . . ?
B205 B210 B211 60.2(7) . . ?
B204 B210 B211 107.6(8) . . ?
B209 B210 B211 108.2(9) . . ?
B207 B211 B206 59.3(6) . . ?
B207 B211 B210 107.3(9) . . ?
B206 B211 B210 107.1(9) . . ?
B207 B211 B205 107.6(8) . . ?
B206 B211 B205 60.2(6) . . ?
B210 B211 B205 59.5(7) . . ?
B207 B211 B212 59.7(7) . . ?
B206 B211 B212 106.1(8) . . ?
B210 B211 B212 58.9(8) . . ?
B205 B211 B212 106.2(9) . . ?
B209 B212 B210 60.9(8) . . ?
B209 B212 B207 109.3(8) . . ?
B210 B212 B207 108.0(9) . . ?
B209 B212 B208 61.2(7) . . ?
B210 B212 B208 109.4(9) . . ?
B207 B212 B208 60.2(7) . . ?
B209 B212 B211 109.3(9) . . ?
B210 B212 B211 60.4(8) . . ?
B207 B212 B211 59.1(7) . . ?
B208 B212 B211 108.1(9) . . ?
B101 N1 Au1 113.5(7) . . ?
B201 N2 Au2 113.4(6) . . ?
C101 P1 C107 106.7(4) . . ?
C101 P1 C113 103.9(4) . . ?
C107 P1 C113 107.3(4) . . ?
C101 P1 Au1 114.7(3) . . ?
C107 P1 Au1 109.9(3) . . ?
C113 P1 Au1 113.8(3) . . ?
C201 P2 C207 102.2(4) . . ?
C201 P2 C213 108.0(4) . . ?
C207 P2 C213 105.5(4) . . ?
C201 P2 Au2 114.9(3) . . ?
C207 P2 Au2 115.6(3) . . ?
C213 P2 Au2 109.8(3) . . ?

loop_
_geom_bond_atom_site_label_1
_geom_bond_atom_site_label_2
_geom_bond_distance
_geom_bond_site_symmetry_2
_geom_bond_publ_flag
C102 C101 1.373(14) . ?
C102 C103 1.387(15) . ?
C103 C104 1.389(17) . ?
C104 C105 1.367(18) . ?
C105 C106 1.373(16) . ?
C106 C101 1.416(14) . ?
C108 C109 1.380(16) . ?
C108 C107 1.375(14) . ?
C109 C110 1.40(2) . ?
C110 C111 1.335(19) . ?
C111 C112 1.426(15) . ?
C112 C107 1.394(14) . ?
C114 C113 1.341(14) . ?
C114 C115 1.403(14) . ?
C115 C116 1.359(16) . ?
C116 C117 1.385(17) . ?
C117 C118 1.348(16) . ?
C118 C113 1.392(15) . ?
C121 O120 1.410(15) . ?
C121 C122 1.478(19) . ?
C122 O123 1.447(14) . ?
C124 O123 1.441(13) . ?
C124 C125 1.52(2) . ?
C125 O126 1.408(13) . ?
C127 C128 1.437(17) . ?
C127 O126 1.435(14) . ?
C128 O129 1.440(15) . ?
C130 O129 1.395(17) . ?
C130 C131 1.54(2) . ?
C131 O132 1.452(16) . ?
C133 O132 1.408(15) . ?
C133 C134 1.48(2) . ?
C134 O135 1.449(16) . ?
C136 O135 1.393(19) . ?
C136 C137 1.50(2) . ?
C137 O120 1.423(15) . ?
C141 O140 1.448(15) . ?
C141 C142 1.44(3) . ?
C142 C143 1.475(17) . ?
C143 C144 1.508(17) . ?
C144 O140 1.455(16) . ?
C151 O150 1.429(13) . ?
C151 C152 1.471(15) . ?
C152 C153 1.54(2) . ?
C153 C154 1.44(2) . ?
C154 O150 1.423(15) . ?
C202 C201 1.382(16) . ?
C202 C203 1.408(17) . ?
C203 C204 1.392(17) . ?
C204 C205 1.372(17) . ?
C205 C206 1.383(15) . ?
C206 C201 1.399(14) . ?
C208 C207 1.378(15) . ?
C208 C209 1.381(15) . ?
C209 C210 1.399(17) . ?
C210 C211 1.296(18) . ?
C211 C212 1.428(16) . ?
C212 C207 1.399(14) . ?
C214 C213 1.366(13) . ?
C214 C215 1.372(15) . ?
C215 C216 1.387(17) . ?
C216 C217 1.347(18) . ?
C217 C218 1.418(15) . ?
C218 C213 1.406(13) . ?
C221 C222 1.45(3) . ?
C221 O220 1.41(2) . ?
C222 O223 1.46(2) . ?
C224 O223 1.34(2) . ?
C224 C225 1.54(3) . ?
C225 O226 1.42(2) . ?
C227 O226 1.41(2) . ?
C227 C228 1.48(3) . ?
C228 O229 1.386(19) . ?
C230 O229 1.48(2) . ?
C230 C231 1.470(17) . ?
C231 O232 1.43(2) . ?
C233 O232 1.34(2) . ?
C233 C234 1.50(3) . ?
C234 O235 1.41(2) . ?
C236 O235 1.40(2) . ?
C236 C237 1.43(3) . ?
C237 O220 1.41(3) . ?
C241 O240 1.41(2) . ?
C241 C242 1.46(2) . ?
C242 C243 1.462(14) . ?
C243 C244 1.518(18) . ?
C244 O240 1.47(2) . ?
O120 Na1 2.512(9) . ?
O123 Na1 2.466(8) . ?
O126 Na1 2.583(8) . ?
O129 Na2 2.504(10) . ?
O132 Na1 2.467(9) . ?
O135 Na1 2.430(8) . ?
O140 Na1 2.544(15) . ?
O150 Na1 2.511(10) . ?
O220 Na2 2.748(12) . ?
O223 Na2 2.622(11) . ?
O226 Na2 2.643(12) . ?
O229 Na2 2.769(12) . ?
O232 Na2 2.900(11) . ?
O235 Na2 2.758(11) . ?
O240 Na2 2.288(12) . ?
C101 P1 1.800(9) . ?
C107 P1 1.808(9) . ?
C113 P1 1.841(9) . ?
C201 P2 1.802(10) . ?
C207 P2 1.817(10) . ?
C213 P2 1.829(10) . ?
Au1 N1 2.076(8) . ?
Au1 P1 2.227(3) . ?
Au2 N2 2.067(9) . ?
Au2 P2 2.227(3) . ?
B101 N1 1.555(15) . ?
B101 B104 1.755(17) . ?
B101 B105 1.755(14) . ?
B101 B103 1.764(15) . ?
B101 B106 1.765(16) . ?
B101 B102 1.769(14) . ?
B102 B108 1.776(17) . ?
B102 B103 1.781(16) . ?
B102 B107 1.798(17) . ?
B102 B106 1.803(15) . ?
B103 B109 1.749(17) . ?
B103 B104 1.779(17) . ?
B103 B108 1.801(17) . ?
B104 B105 1.759(17) . ?
B104 B109 1.745(19) . ?
B104 B110 1.792(16) . ?
B105 B106 1.762(15) . ?
B105 B110 1.780(14) . ?
B105 B111 1.785(15) . ?
B106 B107 1.770(16) . ?
B106 B111 1.790(16) . ?
B107 B111 1.780(16) . ?
B107 B112 1.787(19) . ?
B107 B108 1.804(19) . ?
B108 B109 1.784(19) . ?
B108 B112 1.795(17) . ?
B109 B110 1.780(16) . ?
B109 B112 1.784(18) . ?
B110 B111 1.769(16) . ?
B110 B112 1.769(16) . ?
B111 B112 1.774(16) . ?
B201 N2 1.546(13) . ?
B201 B206 1.752(15) . ?
B201 B204 1.765(15) . ?
B201 B202 1.766(15) . ?
B201 B205 1.776(16) . ?
B201 B203 1.816(15) . ?
B202 B208 1.749(14) . ?
B202 B206 1.756(14) . ?
B202 B207 1.782(15) . ?
B202 B203 1.796(15) . ?
B203 B208 1.765(14) . ?
B203 B209 1.777(16) . ?
B203 B204 1.788(16) . ?
B204 B205 1.767(17) . ?
B204 B209 1.772(16) . ?
B204 B210 1.782(19) . ?
B205 B210 1.774(17) . ?
B205 B211 1.787(17) . ?
B205 B206 1.788(15) . ?
B206 B207 1.750(15) . ?
B206 B211 1.779(17) . ?
B207 B211 1.758(17) . ?
B207 B212 1.769(18) . ?
B207 B208 1.777(16) . ?
B208 B212 1.775(16) . ?
B208 B209 1.792(16) . ?
B209 B212 1.746(19) . ?
B209 B210 1.777(18) . ?
B210 B212 1.76(2) . ?
B210 B211 1.79(2) . ?
B211 B212 1.794(18) . ?
